data_7115953
loop_
_publ_author_name
'Jing Zhou'
'Qi-Lin Wang'
'Lin Peng'
'Fang Tian'
'Xiao-Ying Xu'
'Li-Xin Wang'

_publ_section_title
;
 An organocatalytic domino Michael-alkylation reaction: highly
 enantioselective construction of spiro-cyclopentanoneoxindoles and
 tetronic acid scaffolds
;
_journal_name_full Chem.Commun.
_journal_page_first 14601
_journal_paper_doi 10.1039/C4cc05207B
_journal_volume 50
_journal_year 2014
_chemical_absolute_configuration ad
_chemical_formula_sum 'C25 H26 Cl N O6'
_chemical_formula_weight 471.92
_chemical_name_systematic
;
 ?
;
_space_group_crystal_system monoclinic
_space_group_IT_number 4
_space_group_name_Hall 'P 2yb'
_space_group_name_H-M_alt 'P 1 21 1'
_symmetry_space_group_name_Hall 'P 2yb'
_symmetry_space_group_name_H-M 'P 1 21 1'
_atom_sites_solution_hydrogens geom
_audit_creation_method SHELXL-2013
_cell_angle_alpha 90
_cell_angle_beta 108.706(7)
_cell_angle_gamma 90
_cell_formula_units_Z 2
_cell_length_a 10.7660(7)
_cell_length_b 8.7896(5)
_cell_length_c 13.4136(9)
_cell_measurement_reflns_used 2086
_cell_measurement_temperature 291(2)
_cell_measurement_theta_max 29.0092
_cell_measurement_theta_min 3.0538
_cell_volume 1202.26(14)
_computing_cell_refinement 'CrysAlisPro (Agilent Technologies)'
_computing_data_collection 'CrysAlisPro (Agilent Technologies)'
_computing_data_reduction 'CrysAlisPro (Agilent Technologies)'
_computing_molecular_graphics 'Ortep-3 (L. J. Farrugia, 2001)'
_computing_publication_material SHELXL-2013
_computing_structure_refinement 'SHELXL-2013 (Sheldrick, 2013)'
_computing_structure_solution 'SHELXS-97 (Sheldrick, 1997)'
_diffrn_ambient_temperature 291(2)
_diffrn_detector_area_resol_mean 15.9149
_diffrn_measured_fraction_theta_full 0.997
_diffrn_measured_fraction_theta_max 0.997
_diffrn_measurement_device_type 'Gemini S Ultra, Agilent Technologies'
_diffrn_measurement_method '\w scans'
_diffrn_radiation_type MoK\a
_diffrn_radiation_wavelength 0.71073
_diffrn_reflns_av_R_equivalents 0.0553
_diffrn_reflns_av_unetI/netI 0.0780
_diffrn_reflns_Laue_measured_fraction_full 0.997
_diffrn_reflns_Laue_measured_fraction_max 0.997
_diffrn_reflns_limit_h_max 12
_diffrn_reflns_limit_h_min -13
_diffrn_reflns_limit_k_max 10
_diffrn_reflns_limit_k_min -10
_diffrn_reflns_limit_l_max 16
_diffrn_reflns_limit_l_min -16
_diffrn_reflns_number 8809
_diffrn_reflns_point_group_measured_fraction_full 0.978
_diffrn_reflns_point_group_measured_fraction_max 0.975
_diffrn_reflns_theta_full 25.242
_diffrn_reflns_theta_max 26.369
_diffrn_reflns_theta_min 3.060
_diffrn_source 'Enhance (Mo) X-ray Source'
_exptl_absorpt_coefficient_mu 0.199
_exptl_absorpt_correction_T_max 1.00000
_exptl_absorpt_correction_T_min 0.77878
_exptl_absorpt_correction_type multi-scan
_exptl_absorpt_process_details
;
CrysAlisPro, Agilent Technologies,
Version 1.171.36.21 (release 14-08-2012 CrysAlis171 .NET)
(compiled Sep 14 2012,17:21:16)
Empirical absorption correction using spherical harmonics,
 implemented in SCALE3 ABSPACK scaling algorithm.
;
_exptl_crystal_density_diffrn 1.304
_exptl_crystal_F_000 496
_exptl_crystal_size_max 0.360
_exptl_crystal_size_mid 0.320
_exptl_crystal_size_min 0.300
_refine_diff_density_max 0.353
_refine_diff_density_min -0.216
_refine_diff_density_rms 0.045
_refine_ls_abs_structure_details
;
 Flack x determined using 1114 quotients [(I+)-(I-)]/[(I+)+(I-)]
 (Parsons and Flack (2004), Acta Cryst. A60, s61).
;
_refine_ls_abs_structure_Flack -0.07(9)
_refine_ls_extinction_method none
_refine_ls_goodness_of_fit_ref 1.034
_refine_ls_hydrogen_treatment constr
_refine_ls_matrix_type full
_refine_ls_number_parameters 300
_refine_ls_number_reflns 4777
_refine_ls_number_restraints 2
_refine_ls_restrained_S_all 1.034
_refine_ls_R_factor_all 0.0963
_refine_ls_R_factor_gt 0.0615
_refine_ls_shift/su_max 0.000
_refine_ls_shift/su_mean 0.000
_refine_ls_structure_factor_coef Fsqd
_refine_ls_weighting_details 'w=1/[\s^2^(Fo^2^)+(0.0647P)^2^] where P=(Fo^2^+2Fc^2^)/3'
_refine_ls_weighting_scheme calc
_refine_ls_wR_factor_gt 0.1314
_refine_ls_wR_factor_ref 0.1532
_reflns_Friedel_coverage 0.830
_reflns_Friedel_fraction_full 0.956
_reflns_Friedel_fraction_max 0.949
_reflns_number_gt 3268
_reflns_number_total 4777
_reflns_threshold_expression 'I > 2\s(I)'
_cod_data_source_file c4cc05207b2.cif
_cod_data_source_block shelxl_a
_cod_database_code 7115953
_shelx_space_group_comment
;
The symmetry employed for this shelxl refinement is uniquely defined
by the following loop, which should always be used as a source of
symmetry information in preference to the above space-group names.
They are only intended as comments.
;
_shelx_estimated_absorpt_t_min 0.932
_shelx_estimated_absorpt_t_max 0.943
_shelxl_version_number 2013-4

loop_
_space_group_symop_operation_xyz
'x, y, z'
'-x, y+1/2, -z'

loop_
_atom_site_label
_atom_site_type_symbol
_atom_site_fract_x
_atom_site_fract_y
_atom_site_fract_z
_atom_site_U_iso_or_equiv
_atom_site_adp_type
_atom_site_occupancy
_atom_site_site_symmetry_order
_atom_site_calc_flag
_atom_site_refinement_flags_posn
_atom_site_refinement_flags_adp
Cl1 Cl 0.55007(16) 0.12033(17) 0.01770(14) 0.0705(5) Uani 1 1 d . .
O1 O 0.3388(4) 0.4900(4) 0.3651(3) 0.0568(10) Uani 1 1 d . .
O3 O 0.3175(4) 0.8940(4) 0.0829(3) 0.0546(10) Uani 1 1 d . .
O4 O 0.4289(3) 0.7695(4) 0.2317(3) 0.0535(10) Uani 1 1 d . .
O2 O 0.0049(4) 0.7183(5) -0.0020(4) 0.0665(12) Uani 1 1 d . .
O5 O -0.1103(3) 0.6649(4) 0.1958(3) 0.0579(11) Uani 1 1 d . .
C20 C 0.1875(6) 0.8846(7) 0.0060(5) 0.0602(16) Uani 1 1 d . .
H20A H 0.1928 0.8592 -0.0629 0.072 Uiso 1 1 calc R U
H20B H 0.1416 0.9807 0.0012 0.072 Uiso 1 1 calc R U
N1 N -0.0039(4) 0.8943(5) 0.2359(4) 0.0461(11) Uani 1 1 d . .
C2 C 0.3442(5) 0.2620(6) 0.0486(5) 0.0493(14) Uani 1 1 d . .
H2 H 0.2951 0.2228 -0.0166 0.059 Uiso 1 1 calc R U
C9 C 0.1248(4) 0.6780(6) 0.2957(4) 0.0442(13) Uani 1 1 d . .
H9 H 0.1212 0.6073 0.3513 0.053 Uiso 1 1 calc R U
C7 C 0.2963(5) 0.4971(5) 0.2708(4) 0.0430(12) Uani 1 1 d . .
C21 C 0.3205(5) 0.7880(5) 0.1554(4) 0.0421(12) Uani 1 1 d . .
C8 C 0.1787(4) 0.5973(5) 0.2153(4) 0.0383(11) Uani 1 1 d . .
H8 H 0.1092 0.5294 0.1736 0.046 Uiso 1 1 calc R U
C15 C 0.1212(5) 0.9456(6) 0.2994(4) 0.0470(13) Uani 1 1 d . .
C4 C 0.3575(5) 0.4075(5) 0.2040(4) 0.0436(13) Uani 1 1 d . .
C3 C 0.2858(5) 0.3504(6) 0.1059(5) 0.0464(13) Uani 1 1 d . .
H3 H 0.1968 0.3722 0.0784 0.056 Uiso 1 1 calc R U
C18 C 0.2071(5) 0.7075(5) 0.1396(4) 0.0415(12) Uani 1 1 d . .
C1 C 0.4756(6) 0.2329(6) 0.0893(5) 0.0492(13) Uani 1 1 d . .
C19 C 0.1182(5) 0.7618(6) 0.0448(4) 0.0489(14) Uani 1 1 d . .
C6 C 0.5509(5) 0.2905(7) 0.1852(5) 0.0575(16) Uani 1 1 d . .
H6 H 0.6408 0.2734 0.2100 0.069 Uiso 1 1 calc R U
C5 C 0.4904(5) 0.3744(6) 0.2439(5) 0.0531(15) Uani 1 1 d . .
H5 H 0.5391 0.4088 0.3106 0.064 Uiso 1 1 calc R U
C16 C -0.0110(5) 0.7395(6) 0.2369(4) 0.0476(14) Uani 1 1 d . .
C11 C 0.3218(6) 0.8448(7) 0.4135(5) 0.0548(15) Uani 1 1 d . .
H11 H 0.3756 0.7632 0.4440 0.066 Uiso 1 1 calc R U
C17 C -0.1110(6) 0.9908(7) 0.1809(5) 0.0647(17) Uani 1 1 d . .
H17A H -0.1884 0.9303 0.1516 0.097 Uiso 1 1 calc R U
H17B H -0.0903 1.0428 0.1253 0.097 Uiso 1 1 calc R U
H17C H -0.1262 1.0639 0.2289 0.097 Uiso 1 1 calc R U
C10 C 0.1992(5) 0.8211(6) 0.3429(4) 0.0447(12) Uani 1 1 d . .
C12 C 0.3635(6) 0.9937(7) 0.4384(5) 0.0653(18) Uani 1 1 d . .
H12 H 0.4454 1.0115 0.4877 0.078 Uiso 1 1 calc R U
C13 C 0.2868(7) 1.1150(7) 0.3919(5) 0.0676(18) Uani 1 1 d . .
H13 H 0.3186 1.2135 0.4079 0.081 Uiso 1 1 calc R U
C22 C 0.5391(6) 0.8690(9) 0.2402(6) 0.082(2) Uani 1 1 d . .
H22A H 0.5154 0.9735 0.2488 0.098 Uiso 1 1 calc R U
H22B H 0.5636 0.8625 0.1768 0.098 Uiso 1 1 calc R U
C14 C 0.1622(6) 1.0923(7) 0.3214(5) 0.0619(16) Uani 1 1 d . .
H14 H 0.1086 1.1738 0.2904 0.074 Uiso 1 1 calc R U
O6 O 0.1066(6) 0.8718(6) 0.7179(4) 0.0921(16) Uani 1 1 d . .
H6A H 0.1305 0.9499 0.7521 0.138 Uiso 1 1 calc R U
C25 C 0.1160(10) 0.8909(15) 0.6166(9) 0.129(4) Uani 1 1 d D .
H25A H 0.1878 0.8285 0.6110 0.155 Uiso 1 1 calc R U
H25B H 0.1386 0.9961 0.6089 0.155 Uiso 1 1 calc R U
C23 C 0.6497(7) 0.8216(13) 0.3319(7) 0.124(4) Uani 1 1 d . .
H23A H 0.7233 0.8872 0.3389 0.187 Uiso 1 1 calc R U
H23B H 0.6734 0.7186 0.3223 0.187 Uiso 1 1 calc R U
H23C H 0.6247 0.8280 0.3943 0.187 Uiso 1 1 calc R U
C24 C -0.0028(12) 0.853(2) 0.5280(9) 0.209(7) Uani 1 1 d D .
H24A H 0.0143 0.8672 0.4626 0.313 Uiso 1 1 calc R U
H24B H -0.0738 0.9172 0.5300 0.313 Uiso 1 1 calc R U
H24C H -0.0260 0.7482 0.5338 0.313 Uiso 1 1 calc R U

loop_
_atom_site_aniso_label
_atom_site_aniso_U_11
_atom_site_aniso_U_22
_atom_site_aniso_U_33
_atom_site_aniso_U_23
_atom_site_aniso_U_13
_atom_site_aniso_U_12
Cl1 0.0855(11) 0.0613(9) 0.0797(12) 0.0013(8) 0.0475(9) 0.0109(8)
O1 0.061(2) 0.058(2) 0.044(2) 0.0047(18) 0.0065(18) 0.0101(18)
O3 0.062(2) 0.050(2) 0.053(3) 0.0152(18) 0.020(2) -0.0010(18)
O4 0.044(2) 0.062(2) 0.052(2) 0.0086(18) 0.0113(17) -0.0063(17)
O2 0.052(2) 0.084(3) 0.056(3) 0.008(2) 0.0066(18) 0.008(2)
O5 0.046(2) 0.061(3) 0.066(3) 0.000(2) 0.0171(19) -0.0051(19)
C20 0.064(4) 0.065(4) 0.051(4) 0.019(3) 0.019(3) 0.017(3)
N1 0.044(2) 0.044(3) 0.050(3) 0.001(2) 0.014(2) 0.005(2)
C2 0.054(3) 0.039(3) 0.050(3) -0.005(2) 0.011(3) -0.002(2)
C9 0.043(3) 0.042(3) 0.049(3) 0.006(2) 0.017(2) 0.003(2)
C7 0.043(3) 0.038(3) 0.046(3) 0.001(2) 0.012(2) -0.004(2)
C21 0.047(3) 0.034(3) 0.047(3) 0.005(2) 0.018(2) 0.003(2)
C8 0.037(2) 0.037(3) 0.040(3) -0.001(2) 0.010(2) -0.003(2)
C15 0.053(3) 0.050(3) 0.042(3) -0.001(2) 0.020(2) 0.004(3)
C4 0.040(3) 0.032(3) 0.055(3) 0.007(2) 0.011(2) -0.001(2)
C3 0.038(3) 0.040(3) 0.057(4) 0.003(2) 0.009(2) 0.002(2)
C18 0.040(3) 0.042(3) 0.040(3) 0.004(2) 0.010(2) 0.007(2)
C1 0.060(3) 0.036(3) 0.059(4) 0.006(2) 0.029(3) 0.005(2)
C19 0.049(3) 0.052(3) 0.045(3) 0.002(3) 0.015(3) 0.015(3)
C6 0.040(3) 0.061(4) 0.069(4) 0.001(3) 0.013(3) 0.007(3)
C5 0.041(3) 0.055(3) 0.056(4) 0.000(3) 0.007(3) 0.006(2)
C16 0.047(3) 0.055(4) 0.044(3) 0.003(3) 0.019(2) -0.001(3)
C11 0.054(3) 0.059(4) 0.049(4) 0.004(3) 0.012(3) 0.004(3)
C17 0.063(4) 0.052(4) 0.073(4) 0.008(3) 0.013(3) 0.014(3)
C10 0.045(3) 0.052(3) 0.039(3) 0.000(2) 0.015(2) 0.003(3)
C12 0.066(4) 0.069(4) 0.054(4) -0.007(3) 0.010(3) -0.015(3)
C13 0.094(5) 0.047(3) 0.059(4) -0.001(3) 0.020(4) -0.012(4)
C22 0.064(4) 0.102(6) 0.072(5) 0.013(4) 0.011(4) -0.032(4)
C14 0.077(4) 0.046(4) 0.059(4) 0.004(3) 0.017(3) 0.004(3)
O6 0.120(4) 0.081(3) 0.073(4) -0.003(3) 0.028(3) 0.005(3)
C25 0.125(8) 0.175(11) 0.095(8) -0.015(7) 0.043(6) -0.011(7)
C23 0.062(5) 0.186(10) 0.105(7) 0.050(7) -0.001(4) -0.036(6)
C24 0.210(13) 0.30(2) 0.149(14) -0.028(15) 0.110(11) -0.062(15)

loop_
_atom_type_symbol
_atom_type_description
_atom_type_scat_dispersion_real
_atom_type_scat_dispersion_imag
_atom_type_scat_source
C C 0.0033 0.0016 'International Tables Vol C Tables 4.2.6.8 and 6.1.1.4'
H H 0.0000 0.0000 'International Tables Vol C Tables 4.2.6.8 and 6.1.1.4'
N N 0.0061 0.0033 'International Tables Vol C Tables 4.2.6.8 and 6.1.1.4'
O O 0.0106 0.0060 'International Tables Vol C Tables 4.2.6.8 and 6.1.1.4'
Cl Cl 0.1484 0.1585 'International Tables Vol C Tables 4.2.6.8 and 6.1.1.4'

loop_
_geom_angle_atom_site_label_1
_geom_angle_atom_site_label_2
_geom_angle_atom_site_label_3
_geom_angle
C21 O3 C20 105.7(4)
C21 O4 C22 119.7(4)
O3 C20 C19 105.6(4)
O3 C20 H20A 110.6
C19 C20 H20A 110.6
O3 C20 H20B 110.6
C19 C20 H20B 110.6
H20A C20 H20B 108.8
C16 N1 C15 110.9(4)
C16 N1 C17 123.9(5)
C15 N1 C17 125.1(5)
C1 C2 C3 118.7(5)
C1 C2 H2 120.6
C3 C2 H2 120.6
C10 C9 C16 102.3(4)
C10 C9 C8 113.8(4)
C16 C9 C8 108.3(4)
C10 C9 H9 110.7
C16 C9 H9 110.7
C8 C9 H9 110.7
O1 C7 C4 120.7(5)
O1 C7 C8 121.3(5)
C4 C7 C8 117.9(5)
O4 C21 O3 117.9(4)
O4 C21 C18 126.3(5)
O3 C21 C18 115.8(4)
C18 C8 C7 112.6(4)
C18 C8 C9 112.2(4)
C7 C8 C9 111.2(4)
C18 C8 H8 106.8
C7 C8 H8 106.8
C9 C8 H8 106.8
C14 C15 C10 122.9(5)
C14 C15 N1 127.6(5)
C10 C15 N1 109.4(4)
C5 C4 C3 118.8(5)
C5 C4 C7 118.5(5)
C3 C4 C7 122.7(5)
C2 C3 C4 121.2(5)
C2 C3 H3 119.4
C4 C3 H3 119.4
C21 C18 C19 106.2(5)
C21 C18 C8 126.4(4)
C19 C18 C8 127.1(4)
C2 C1 C6 121.8(5)
C2 C1 Cl1 119.1(5)
C6 C1 Cl1 119.1(4)
O2 C19 C18 128.8(6)
O2 C19 C20 124.4(5)
C18 C19 C20 106.8(5)
C1 C6 C5 119.0(5)
C1 C6 H6 120.5
C5 C6 H6 120.5
C6 C5 C4 120.4(6)
C6 C5 H5 119.8
C4 C5 H5 119.8
O5 C16 N1 125.0(5)
O5 C16 C9 126.8(5)
N1 C16 C9 108.2(4)
C10 C11 C12 118.3(6)
C10 C11 H11 120.8
C12 C11 H11 120.8
N1 C17 H17A 109.5
N1 C17 H17B 109.5
H17A C17 H17B 109.5
N1 C17 H17C 109.5
H17A C17 H17C 109.5
H17B C17 H17C 109.5
C11 C10 C15 119.3(5)
C11 C10 C9 132.6(5)
C15 C10 C9 108.1(4)
C13 C12 C11 121.5(5)
C13 C12 H12 119.3
C11 C12 H12 119.3
C12 C13 C14 120.6(6)
C12 C13 H13 119.7
C14 C13 H13 119.7
O4 C22 C23 108.6(6)
O4 C22 H22A 110.0
C23 C22 H22A 110.0
O4 C22 H22B 110.0
C23 C22 H22B 110.0
H22A C22 H22B 108.4
C15 C14 C13 117.3(6)
C15 C14 H14 121.3
C13 C14 H14 121.3
C25 O6 H6A 109.5
O6 C25 C24 115.9(9)
O6 C25 H25A 108.3
C24 C25 H25A 108.3
O6 C25 H25B 108.3
C24 C25 H25B 108.3
H25A C25 H25B 107.4
C22 C23 H23A 109.5
C22 C23 H23B 109.5
H23A C23 H23B 109.5
C22 C23 H23C 109.5
H23A C23 H23C 109.5
H23B C23 H23C 109.5
C25 C24 H24A 109.5
C25 C24 H24B 109.5
H24A C24 H24B 109.5
C25 C24 H24C 109.5
H24A C24 H24C 109.5
H24B C24 H24C 109.5

loop_
_geom_bond_atom_site_label_1
_geom_bond_atom_site_label_2
_geom_bond_distance
Cl1 C1 1.743(6)
O1 C7 1.201(6)
O3 C21 1.340(6)
O3 C20 1.450(7)
O4 C21 1.293(6)
O4 C22 1.448(7)
O2 C19 1.240(7)
O5 C16 1.224(6)
C20 C19 1.497(8)
C20 H20A 0.9700
C20 H20B 0.9700
N1 C16 1.364(7)
N1 C15 1.416(6)
N1 C17 1.430(6)
C2 C1 1.368(8)
C2 C3 1.379(8)
C2 H2 0.9300
C9 C10 1.517(8)
C9 C16 1.521(7)
C9 C8 1.550(7)
C9 H9 0.9800
C7 C4 1.496(8)
C7 C8 1.526(6)
C21 C18 1.367(7)
C8 C18 1.504(7)
C8 H8 0.9800
C15 C14 1.365(8)
C15 C10 1.389(7)
C4 C5 1.388(7)
C4 C3 1.388(7)
C3 H3 0.9300
C18 C19 1.407(7)
C1 C6 1.378(8)
C6 C5 1.385(8)
C6 H6 0.9300
C5 H5 0.9300
C11 C10 1.371(7)
C11 C12 1.390(9)
C11 H11 0.9300
C17 H17A 0.9600
C17 H17B 0.9600
C17 H17C 0.9600
C12 C13 1.370(9)
C12 H12 0.9300
C13 C14 1.386(8)
C13 H13 0.9300
C22 C23 1.472(9)
C22 H22A 0.9700
C22 H22B 0.9700
C14 H14 0.9300
O6 C25 1.405(11)
O6 H6A 0.8200
C25 C24 1.4788(15)
C25 H25A 0.9700
C25 H25B 0.9700
C23 H23A 0.9600
C23 H23B 0.9600
C23 H23C 0.9600
C24 H24A 0.9600
C24 H24B 0.9600
C24 H24C 0.9600

loop_
_geom_hbond_atom_site_label_D
_geom_hbond_atom_site_label_H
_geom_hbond_atom_site_label_A
_geom_hbond_distance_DH
_geom_hbond_distance_HA
_geom_hbond_distance_DA
_geom_hbond_angle_DHA
_geom_hbond_site_symmetry_A
O6 H6A O5 0.82 2.05 2.820(6) 156.0 2_556

loop_
_geom_torsion_atom_site_label_1
_geom_torsion_atom_site_label_2
_geom_torsion_atom_site_label_3
_geom_torsion_atom_site_label_4
_geom_torsion
C21 O3 C20 C19 0.4(6)
C22 O4 C21 O3 4.1(8)
C22 O4 C21 C18 -177.2(6)
C20 O3 C21 O4 177.6(5)
C20 O3 C21 C18 -1.3(6)
O1 C7 C8 C18 125.1(5)
C4 C7 C8 C18 -54.9(6)
O1 C7 C8 C9 -1.8(6)
C4 C7 C8 C9 178.2(4)
C10 C9 C8 C18 -44.9(5)
C16 C9 C8 C18 68.1(5)
C10 C9 C8 C7 82.2(5)
C16 C9 C8 C7 -164.8(4)
C16 N1 C15 C14 -176.5(6)
C17 N1 C15 C14 1.2(10)
C16 N1 C15 C10 0.5(7)
C17 N1 C15 C10 178.2(5)
O1 C7 C4 C5 -29.3(7)
C8 C7 C4 C5 150.7(5)
O1 C7 C4 C3 147.7(5)
C8 C7 C4 C3 -32.3(7)
C1 C2 C3 C4 -1.1(8)
C5 C4 C3 C2 0.2(8)
C7 C4 C3 C2 -176.9(5)
O4 C21 C18 C19 -177.1(5)
O3 C21 C18 C19 1.6(6)
O4 C21 C18 C8 9.6(9)
O3 C21 C18 C8 -171.7(5)
C7 C8 C18 C21 -40.5(7)
C9 C8 C18 C21 85.9(6)
C7 C8 C18 C19 147.6(5)
C9 C8 C18 C19 -86.0(6)
C3 C2 C1 C6 -0.5(8)
C3 C2 C1 Cl1 179.6(4)
C21 C18 C19 O2 177.5(6)
C8 C18 C19 O2 -9.3(9)
C21 C18 C19 C20 -1.2(6)
C8 C18 C19 C20 172.0(5)
O3 C20 C19 O2 -178.2(5)
O3 C20 C19 C18 0.5(6)
C2 C1 C6 C5 2.9(8)
Cl1 C1 C6 C5 -177.2(5)
C1 C6 C5 C4 -3.8(8)
C3 C4 C5 C6 2.2(8)
C7 C4 C5 C6 179.4(5)
C15 N1 C16 O5 174.0(5)
C17 N1 C16 O5 -3.7(9)
C15 N1 C16 C9 -6.9(6)
C17 N1 C16 C9 175.4(5)
C10 C9 C16 O5 -171.0(6)
C8 C9 C16 O5 68.5(7)
C10 C9 C16 N1 9.9(6)
C8 C9 C16 N1 -110.6(5)
C12 C11 C10 C15 -0.4(9)
C12 C11 C10 C9 177.8(6)
C14 C15 C10 C11 1.9(9)
N1 C15 C10 C11 -175.3(5)
C14 C15 C10 C9 -176.7(6)
N1 C15 C10 C9 6.1(6)
C16 C9 C10 C11 172.1(6)
C8 C9 C10 C11 -71.4(8)
C16 C9 C10 C15 -9.6(6)
C8 C9 C10 C15 107.0(5)
C10 C11 C12 C13 -1.8(10)
C11 C12 C13 C14 2.6(11)
C21 O4 C22 C23 -178.9(7)
C10 C15 C14 C13 -1.1(9)
N1 C15 C14 C13 175.5(6)
C12 C13 C14 C15 -1.1(10)
